data_1008840
loop_
_publ_author_name
'Boudjada, A'
'Averbuch-Pouchot, M T'

_publ_section_title
;
Structure cristalline de Ag4 H4 As4 O14: Un nouvel exemple d'anion As4
O14
;
_journal_coden_ASTM JSSCBI
_journal_name_full 'Journal of Solid State Chemistry'
_journal_page_first 76
_journal_page_last 82
_journal_paper_doi 10.1016/0022-4596(84)90317-7
_journal_volume 51
_journal_year 1984
_chemical_formula_structural 'Ag4 H4 As4 O14'
_chemical_formula_sum 'Ag4 As4 H4 O14'
_chemical_name_systematic
;
Tetrasilver tetrahydrogen 14-oxotetraarsenate
;
_space_group_IT_number 14
_symmetry_cell_setting monoclinic
_symmetry_Int_Tables_number 14
_symmetry_space_group_name_Hall '-P 2yn'
_symmetry_space_group_name_H-M 'P 1 21/n 1'
_cell_angle_alpha 90
_cell_angle_beta 109.30(2)
_cell_angle_gamma 90
_cell_formula_units_Z 2
_cell_length_a 7.839(5)
_cell_length_b 12.428(5)
_cell_length_c 6.556(2)
_cell_volume 602.8
_refine_ls_R_factor_all 0.045
_cod_original_formula_sum 'H4 Ag4 As4 O14'
_cod_database_code 1008840

loop_
_symmetry_equiv_pos_as_xyz
x,y,z
1/2+x,1/2-y,1/2+z
-x,-y,-z
1/2-x,1/2+y,1/2-z

loop_
_atom_site_label
_atom_site_type_symbol
_atom_site_symmetry_multiplicity
_atom_site_Wyckoff_symbol
_atom_site_fract_x
_atom_site_fract_y
_atom_site_fract_z
_atom_site_occupancy
_atom_site_attached_hydrogens
_atom_site_calc_flag
Ag1 Ag1+ 4 e 0.0229(1) 0.22146(9) 0.1322(1) 1. 0 d
Ag2 Ag1+ 4 e 0.1721(1) 0.54274(8) 0.2442(2) 1. 0 d
As1 As5+ 4 e 0.4414(1) 0.29249(8) 0.1147(1) 1. 0 d
As2 As5+ 4 e 0.6634(1) 0.50301(8) 0.1695(1) 1. 0 d
O1 O2- 4 e 0.4313(9) 0.5530(6) 0.106(1) 1. 0 d
O2 O2- 4 e 0.7221(10) 0.5628(6) 0.433(1) 1. 0 d
O3 O2- 4 e 0.8831(9) 0.4534(7) 0.195(1) 1. 0 d
O4 O2- 4 e 0.6068(9) 0.3759(6) 0.282(1) 1. 0 d
O5 O2- 4 e 0.272(1) 0.3712(6) -0.053(1) 1. 0 d
O6 O2- 4 e 0.522(1) 0.2097(6) -0.029(1) 1. 0 d
O7 O2- 4 e 0.3503(10) 0.2306(6) 0.282(1) 1. 0 d
H1 H1+ 2 ? -1. -1. -1. 4. 0 dum

loop_
_atom_type_symbol
_atom_type_oxidation_number
Ag1+ 1.000
As5+ 5.000
O2- -2.000
H1+ 1.000
